data_7107614
loop_
_publ_author_name
'Jun-ichiro Setsune'
'Kyohei Yamato'

_publ_section_title
;
 Highly reactive meso-like positions of dipyrihexaphyrin
;
_journal_name_full Chem.Commun.
_journal_page_first 4447
_journal_paper_doi 10.1039/c2cc30981e
_journal_volume 48
_journal_year 2012
_chemical_formula_moiety 'C45 H54 N6 O'
_chemical_formula_sum 'C46 H58 N6 O2'
_chemical_formula_weight 694.94
_chemical_name_common
;
8,9,13,14,22,23,27,28-octaethyl-11-methoxy-29,30,31,32,33,34-
hexaaza-heptacyclo(24,2,1,12,6,17,10,112,15,116,20,121,24)
tetratriaconta-1(28),2(34),3,5,7,9,12,14,16(31),17,19,21(30), 22,24,26-
pentadecaene
;
_chemical_name_systematic
;
8,9,13,14,22,23,27,28-octaethyl-11-methoxy-29,30,31,32,33,34-
hexaaza-heptacyclo(24,2,1,12,6,17,10,112,15,116,20,121,24)
tetratriaconta-1(28),2(34),3,5,7,9,12,14,16(31),17,19,21(30),
22,24,26-pentadecaene
;
_space_group_IT_number 14
_symmetry_cell_setting monoclinic
_symmetry_space_group_name_Hall '-P 2ybc'
_symmetry_space_group_name_H-M 'P 1 21/c 1'
_atom_sites_solution_hydrogens geom
_atom_sites_solution_primary direct
_atom_sites_solution_secondary difmap
_audit_creation_method SHELXL-97
_cell_angle_alpha 90.00
_cell_angle_beta 97.340(3)
_cell_angle_gamma 90.00
_cell_formula_units_Z 4
_cell_length_a 10.338(2)
_cell_length_b 16.272(3)
_cell_length_c 24.880(5)
_cell_measurement_reflns_used 4375
_cell_measurement_temperature 296(2)
_cell_measurement_theta_max 22.3365
_cell_measurement_theta_min 2.348
_cell_volume 4151.0(14)
_computing_cell_refinement 'APEXII (Bruker AXS, 2006)'
_computing_data_collection 'APEXII (Bruker AXS, 2006)'
_computing_data_reduction 'SAINT (Bruker AXS, 2004)'
_computing_molecular_graphics 'Bruker XSHELL ver. 6.3.1'
_computing_publication_material 'Bruker XSHELL ver. 6.3.1'
_computing_structure_refinement 'SHELXL-97 (Sheldrick, 2008)'
_computing_structure_solution 'SHELXS-97 (Sheldrick, 2008)'
_diffrn_ambient_temperature 296(2)
_diffrn_detector_area_resol_mean 8.333
_diffrn_measured_fraction_theta_full 0.991
_diffrn_measured_fraction_theta_max 0.991
_diffrn_measurement_device_type 'Bruker APEXII CCD area detector'
_diffrn_measurement_method 'phi and omega scans'
_diffrn_radiation_monochromator 'Bruker Helios multilayer confocal mirror'
_diffrn_radiation_source 'Bruker TXS fine-focus rotating anode'
_diffrn_radiation_type MoK\a
_diffrn_radiation_wavelength 0.71073
_diffrn_reflns_av_R_equivalents 0.0293
_diffrn_reflns_av_sigmaI/netI 0.0363
_diffrn_reflns_limit_h_max 12
_diffrn_reflns_limit_h_min -12
_diffrn_reflns_limit_k_max 19
_diffrn_reflns_limit_k_min -11
_diffrn_reflns_limit_l_max 30
_diffrn_reflns_limit_l_min -30
_diffrn_reflns_number 20492
_diffrn_reflns_theta_full 25.67
_diffrn_reflns_theta_max 25.67
_diffrn_reflns_theta_min 1.50
_exptl_absorpt_coefficient_mu 0.068
_exptl_absorpt_correction_T_max 0.986
_exptl_absorpt_correction_T_min 0.980
_exptl_absorpt_correction_type empirical
_exptl_absorpt_process_details 'program SADABS ver. 2.03(Sheldrick)'
_exptl_crystal_colour red
_exptl_crystal_density_diffrn 1.112
_exptl_crystal_density_method 'not measured'
_exptl_crystal_description prism
_exptl_crystal_F_000 1496
_exptl_crystal_size_max 0.3
_exptl_crystal_size_mid 0.3
_exptl_crystal_size_min 0.2
_refine_diff_density_max 0.341
_refine_diff_density_min -0.201
_refine_diff_density_rms 0.042
_refine_ls_extinction_method none
_refine_ls_goodness_of_fit_ref 1.064
_refine_ls_hydrogen_treatment mixed
_refine_ls_matrix_type full
_refine_ls_number_parameters 545
_refine_ls_number_reflns 7799
_refine_ls_number_restraints 0
_refine_ls_restrained_S_all 1.064
_refine_ls_R_factor_all 0.0856
_refine_ls_R_factor_gt 0.0528
_refine_ls_shift/su_max 0.000
_refine_ls_shift/su_mean 0.000
_refine_ls_structure_factor_coef Fsqd
_refine_ls_weighting_details 'calc w=1/[\s^2^(Fo^2^)+(0.1000P)^2^+0.0000P] where P=(Fo^2^+2Fc^2^)/3'
_refine_ls_weighting_scheme calc
_refine_ls_wR_factor_gt 0.1532
_refine_ls_wR_factor_ref 0.1756
_reflns_number_gt 5067
_reflns_number_total 7799
_reflns_threshold_expression >2sigma(I)
_cod_data_source_file c2cc30981e.txt
_cod_data_source_block 6a
_cod_original_cell_volume 4151.1(14)
_cod_original_sg_symbol_H-M P2(1)/c
_cod_database_code 7107614

loop_
_symmetry_equiv_pos_as_xyz
'x, y, z'
'-x, y+1/2, -z+1/2'
'-x, -y, -z'
'x, -y-1/2, z-1/2'

loop_
_atom_site_label
_atom_site_type_symbol
_atom_site_fract_x
_atom_site_fract_y
_atom_site_fract_z
_atom_site_U_iso_or_equiv
_atom_site_adp_type
_atom_site_occupancy
_atom_site_symmetry_multiplicity
_atom_site_calc_flag
_atom_site_refinement_flags
C14 C 0.12756(18) 0.57604(12) -0.00865(7) 0.0407(5) Uani 1 1 d .
C22 C 0.2269(2) 0.19735(13) 0.14940(8) 0.0506(5) Uani 1 1 d .
C20 C 0.3064(2) 0.28379(12) 0.09113(8) 0.0439(5) Uani 1 1 d .
C15 C 0.16646(18) 0.49148(12) -0.01696(7) 0.0411(5) Uani 1 1 d .
C23 C 0.2058(2) 0.27715(13) 0.16566(8) 0.0465(5) Uani 1 1 d .
C16 C 0.1461(2) 0.43623(13) -0.06008(8) 0.0478(5) Uani 1 1 d .
C18 C 0.2783(2) 0.37673(12) 0.00846(8) 0.0448(5) Uani 1 1 d .
C13 C 0.0429(2) 0.62073(15) -0.04607(9) 0.0498(5) Uani 1 1 d .
C28 C 0.1432(2) 0.42460(15) 0.26850(8) 0.0558(6) Uani 1 1 d .
C10 C 0.1553(2) 0.68972(12) 0.04768(8) 0.0459(5) Uani 1 1 d .
C11 C 0.0727(2) 0.73655(15) 0.01187(9) 0.0556(6) Uani 1 1 d .
C9 C 0.2171(2) 0.72316(13) 0.09964(8) 0.0496(5) Uani 1 1 d .
C21 C 0.2912(2) 0.20229(12) 0.10240(8) 0.0502(5) Uani 1 1 d .
C24 C 0.1516(2) 0.31194(14) 0.21208(8) 0.0498(5) Uani 1 1 d .
C17 C 0.2172(2) 0.36416(13) -0.04402(8) 0.0507(5) Uani 1 1 d .
C19 C 0.3670(2) 0.32315(14) 0.04580(9) 0.0489(5) Uani 1 1 d .
C3 C 0.2794(2) 0.62168(16) 0.32284(9) 0.0624(7) Uani 1 1 d .
C12 C 0.0151(2) 0.70089(15) -0.03528(9) 0.0565(6) Uani 1 1 d .
C1 C 0.1929(2) 0.50773(15) 0.28208(8) 0.0564(6) Uani 1 1 d .
C2 C 0.2270(2) 0.54552(16) 0.33292(8) 0.0615(6) Uani 1 1 d .
C4 C 0.2749(2) 0.63071(15) 0.26614(9) 0.0577(6) Uani 1 1 d .
C8 C 0.2643(2) 0.80567(13) 0.11134(9) 0.0573(6) Uani 1 1 d .
C6 C 0.2888(2) 0.72485(14) 0.18601(9) 0.0543(6) Uani 1 1 d .
C7 C 0.3100(2) 0.80670(14) 0.16558(10) 0.0611(6) Uani 1 1 d .
C5 C 0.3078(2) 0.70224(15) 0.23941(10) 0.0612(6) Uani 1 1 d .
C25 C 0.0691(2) 0.26761(18) 0.24201(10) 0.0647(7) Uani 1 1 d .
C27 C 0.0620(3) 0.38324(19) 0.29978(10) 0.0704(7) Uani 1 1 d .
C26 C 0.0256(3) 0.3049(2) 0.28568(11) 0.0745(8) Uani 1 1 d .
C43 C 0.2081(3) 0.11857(14) 0.17925(10) 0.0717(7) Uani 1 1 d .
H43A H 0.1222 0.1188 0.1910 0.086 Uiso 1 1 calc R
H43B H 0.2118 0.0727 0.1546 0.086 Uiso 1 1 calc R
C37 C 0.0663(2) 0.44833(15) -0.11418(8) 0.0615(6) Uani 1 1 d .
H37A H -0.0153 0.4746 -0.1087 0.074 Uiso 1 1 calc R
H37B H 0.0456 0.3949 -0.1303 0.074 Uiso 1 1 calc R
C39 C 0.2257(3) 0.28774(15) -0.07708(9) 0.0716(7) Uani 1 1 d .
H39A H 0.2477 0.2419 -0.0527 0.086 Uiso 1 1 calc R
H39B H 0.1405 0.2767 -0.0970 0.086 Uiso 1 1 calc R
C41 C 0.3338(3) 0.13082(14) 0.07042(10) 0.0684(7) Uani 1 1 d .
H41A H 0.4041 0.1487 0.0508 0.082 Uiso 1 1 calc R
H41B H 0.3678 0.0880 0.0954 0.082 Uiso 1 1 calc R
C38 C 0.1332(3) 0.50004(17) -0.15373(9) 0.0811(8) Uani 1 1 d .
H38A H 0.1513 0.5538 -0.1387 0.122 Uiso 1 1 calc R
H38B H 0.0771 0.5047 -0.1874 0.122 Uiso 1 1 calc R
H38C H 0.2135 0.4741 -0.1599 0.122 Uiso 1 1 calc R
C31 C 0.3272(3) 0.68736(18) 0.36369(10) 0.0798(8) Uani 1 1 d .
H31A H 0.3476 0.6622 0.3991 0.096 Uiso 1 1 calc R
H31B H 0.4069 0.7111 0.3538 0.096 Uiso 1 1 calc R
C35 C 0.2750(3) 0.87465(15) 0.07244(11) 0.0749(8) Uani 1 1 d .
H35A H 0.1916 0.8816 0.0502 0.090 Uiso 1 1 calc R
H35B H 0.2939 0.9250 0.0928 0.090 Uiso 1 1 calc R
C33 C 0.3674(3) 0.87789(16) 0.19953(12) 0.0818(8) Uani 1 1 d .
H33A H 0.3349 0.9289 0.1827 0.098 Uiso 1 1 calc R
H33B H 0.3383 0.8749 0.2350 0.098 Uiso 1 1 calc R
C29 C 0.2172(3) 0.50861(18) 0.38783(9) 0.0766(8) Uani 1 1 d .
H29A H 0.2941 0.5238 0.4123 0.092 Uiso 1 1 calc R
H29B H 0.2162 0.4492 0.3846 0.092 Uiso 1 1 calc R
C32 C 0.2284(4) 0.7548(2) 0.36700(14) 0.1203(13) Uani 1 1 d .
H32A H 0.2131 0.7829 0.3328 0.180 Uiso 1 1 calc R
H32B H 0.2610 0.7931 0.3948 0.180 Uiso 1 1 calc R
H32C H 0.1481 0.7314 0.3754 0.180 Uiso 1 1 calc R
C42 C 0.2277(3) 0.09594(18) 0.03126(12) 0.0937(10) Uani 1 1 d .
H42A H 0.1586 0.0768 0.0504 0.141 Uiso 1 1 calc R
H42B H 0.2611 0.0509 0.0123 0.141 Uiso 1 1 calc R
H42C H 0.1948 0.1376 0.0058 0.141 Uiso 1 1 calc R
C30 C 0.0970(4) 0.5358(3) 0.41214(13) 0.1275(14) Uani 1 1 d .
H30A H 0.1002 0.5941 0.4179 0.191 Uiso 1 1 calc R
H30B H 0.0942 0.5083 0.4461 0.191 Uiso 1 1 calc R
H30C H 0.0203 0.5222 0.3878 0.191 Uiso 1 1 calc R
C44 C 0.3088(4) 0.10626(19) 0.22777(11) 0.1042(11) Uani 1 1 d .
H44A H 0.3937 0.1023 0.2162 0.156 Uiso 1 1 calc R
H44B H 0.2902 0.0566 0.2461 0.156 Uiso 1 1 calc R
H44C H 0.3069 0.1520 0.2520 0.156 Uiso 1 1 calc R
C40 C 0.3233(4) 0.2918(2) -0.11638(12) 0.1036(11) Uani 1 1 d .
H40A H 0.3035 0.3376 -0.1404 0.155 Uiso 1 1 calc R
H40B H 0.3202 0.2419 -0.1370 0.155 Uiso 1 1 calc R
H40C H 0.4090 0.2987 -0.0970 0.155 Uiso 1 1 calc R
C34 C 0.5104(4) 0.8790(3) 0.2060(2) 0.158(2) Uani 1 1 d .
H34A H 0.5434 0.8311 0.2257 0.237 Uiso 1 1 calc R
H34B H 0.5415 0.9274 0.2256 0.237 Uiso 1 1 calc R
H34C H 0.5399 0.8792 0.1709 0.237 Uiso 1 1 calc R
C36 C 0.3778(4) 0.8615(2) 0.03637(15) 0.1239(14) Uani 1 1 d .
H36A H 0.4611 0.8557 0.0580 0.186 Uiso 1 1 calc R
H36B H 0.3799 0.9077 0.0126 0.186 Uiso 1 1 calc R
H36C H 0.3585 0.8125 0.0153 0.186 Uiso 1 1 calc R
C45 C 0.5613(3) 0.39212(19) 0.03177(12) 0.0847(9) Uani 1 1 d .
H45A H 0.5896 0.3446 0.0136 0.127 Uiso 1 1 calc R
H45B H 0.6358 0.4203 0.0500 0.127 Uiso 1 1 calc R
H45C H 0.5143 0.4283 0.0057 0.127 Uiso 1 1 calc R
C46 C 0.4477(3) 0.52076(19) 0.15366(13) 0.0914(9) Uani 1 1 d .
H46A H 0.4585 0.5593 0.1831 0.137 Uiso 1 1 calc R
H46B H 0.4893 0.5417 0.1241 0.137 Uiso 1 1 calc R
H46C H 0.4867 0.4692 0.1655 0.137 Uiso 1 1 calc R
N4 N 0.24657(16) 0.45338(10) 0.02398(7) 0.0414(4) Uani 1 1 d .
N3 N 0.18195(15) 0.61087(10) 0.03821(6) 0.0417(4) Uani 1 1 d .
N1 N 0.22203(19) 0.55924(12) 0.24277(8) 0.0568(5) Uani 1 1 d .
N2 N 0.23232(17) 0.67528(11) 0.14351(7) 0.0509(5) Uani 1 1 d .
N6 N 0.18553(17) 0.39020(11) 0.22463(7) 0.0496(4) Uani 1 1 d .
O2 O 0.31458(16) 0.50922(10) 0.13653(6) 0.0598(4) Uani 1 1 d .
O1 O 0.47901(14) 0.36731(10) 0.07002(6) 0.0602(4) Uani 1 1 d .
N5 N 0.25595(16) 0.32926(11) 0.12984(6) 0.0447(4) Uani 1 1 d .
H4N H 0.276(2) 0.4800(13) 0.0561(9) 0.056(6) Uiso 1 1 d .
H12 H -0.041(2) 0.7337(13) -0.0615(9) 0.061(6) Uiso 1 1 d .
H11 H 0.059(2) 0.7943(16) 0.0226(9) 0.075(8) Uiso 1 1 d .
H5 H 0.346(2) 0.7475(15) 0.2654(9) 0.072(7) Uiso 1 1 d .
H19 H 0.396(2) 0.2774(13) 0.0253(8) 0.051(6) Uiso 1 1 d .
H26 H -0.032(3) 0.2787(16) 0.3031(10) 0.082(8) Uiso 1 1 d .
H27 H 0.032(3) 0.4118(17) 0.3317(12) 0.100(9) Uiso 1 1 d .
H13 H 0.009(2) 0.5945(14) -0.0787(10) 0.064(7) Uiso 1 1 d .
H25 H 0.050(2) 0.2098(16) 0.2313(9) 0.072(8) Uiso 1 1 d .
H5N H 0.269(2) 0.3893(16) 0.1342(9) 0.076(8) Uiso 1 1 d .
H1N H 0.222(3) 0.5449(18) 0.2066(12) 0.104(10) Uiso 1 1 d .
H2O H 0.266(3) 0.567(2) 0.1313(12) 0.128(12) Uiso 1 1 d .

loop_
_atom_site_aniso_label
_atom_site_aniso_U_11
_atom_site_aniso_U_22
_atom_site_aniso_U_33
_atom_site_aniso_U_23
_atom_site_aniso_U_13
_atom_site_aniso_U_12
C14 0.0380(10) 0.0481(12) 0.0368(10) 0.0044(9) 0.0080(8) -0.0064(9)
C22 0.0602(13) 0.0454(13) 0.0448(12) 0.0054(9) 0.0008(10) -0.0072(10)
C20 0.0476(11) 0.0438(12) 0.0403(11) 0.0007(9) 0.0059(9) 0.0003(9)
C15 0.0406(10) 0.0479(12) 0.0349(10) 0.0030(9) 0.0057(8) -0.0076(9)
C23 0.0526(12) 0.0473(13) 0.0389(11) 0.0049(9) 0.0031(9) -0.0068(10)
C16 0.0541(12) 0.0526(13) 0.0370(11) -0.0017(9) 0.0076(9) -0.0133(10)
C18 0.0546(12) 0.0412(12) 0.0406(11) -0.0019(9) 0.0135(9) -0.0028(9)
C13 0.0459(12) 0.0616(15) 0.0408(12) 0.0040(10) 0.0017(10) -0.0049(11)
C28 0.0585(14) 0.0691(16) 0.0402(12) 0.0007(10) 0.0081(10) 0.0041(11)
C10 0.0464(11) 0.0440(12) 0.0479(12) 0.0006(9) 0.0078(9) -0.0009(9)
C11 0.0585(14) 0.0489(14) 0.0583(14) 0.0071(11) 0.0035(11) 0.0049(11)
C9 0.0522(12) 0.0450(12) 0.0512(13) -0.0015(10) 0.0045(10) 0.0022(10)
C21 0.0591(13) 0.0418(12) 0.0490(12) 0.0023(9) 0.0044(10) -0.0012(10)
C24 0.0502(12) 0.0589(14) 0.0394(11) 0.0070(10) 0.0026(9) -0.0056(10)
C17 0.0642(14) 0.0495(13) 0.0405(11) -0.0039(9) 0.0146(10) -0.0089(11)
C19 0.0572(14) 0.0434(12) 0.0485(12) -0.0017(10) 0.0164(10) 0.0017(10)
C3 0.0685(16) 0.0766(18) 0.0399(12) -0.0113(11) -0.0021(11) 0.0123(13)
C12 0.0517(13) 0.0619(15) 0.0545(14) 0.0120(12) 0.0012(11) 0.0075(11)
C1 0.0634(14) 0.0671(15) 0.0394(12) -0.0045(11) 0.0090(10) 0.0069(12)
C2 0.0716(16) 0.0759(17) 0.0365(12) -0.0050(11) 0.0051(11) 0.0138(13)
C4 0.0650(15) 0.0623(15) 0.0442(12) -0.0129(11) 0.0008(11) 0.0035(12)
C8 0.0661(15) 0.0416(13) 0.0642(15) -0.0033(10) 0.0082(12) -0.0031(11)
C6 0.0610(14) 0.0506(13) 0.0500(13) -0.0111(10) 0.0023(11) -0.0024(11)
C7 0.0659(15) 0.0506(14) 0.0664(16) -0.0133(11) 0.0065(12) -0.0055(11)
C5 0.0690(16) 0.0615(16) 0.0508(14) -0.0145(12) -0.0018(12) -0.0021(12)
C25 0.0670(16) 0.0721(18) 0.0570(15) 0.0069(13) 0.0146(12) -0.0158(13)
C27 0.0725(17) 0.091(2) 0.0524(15) -0.0020(14) 0.0243(13) -0.0033(15)
C26 0.0713(17) 0.099(2) 0.0579(16) 0.0102(15) 0.0258(14) -0.0176(16)
C43 0.106(2) 0.0494(14) 0.0622(15) 0.0073(11) 0.0193(15) -0.0095(14)
C37 0.0726(16) 0.0682(16) 0.0418(12) -0.0043(11) -0.0004(11) -0.0127(12)
C39 0.112(2) 0.0550(15) 0.0492(13) -0.0131(11) 0.0173(14) -0.0085(14)
C41 0.099(2) 0.0463(14) 0.0621(15) -0.0007(11) 0.0168(14) 0.0013(13)
C38 0.093(2) 0.105(2) 0.0452(14) 0.0155(14) 0.0103(13) 0.0089(17)
C31 0.095(2) 0.092(2) 0.0478(14) -0.0239(13) -0.0068(13) 0.0065(16)
C35 0.097(2) 0.0503(15) 0.0755(17) 0.0028(12) 0.0035(16) -0.0115(14)
C33 0.091(2) 0.0608(17) 0.092(2) -0.0184(14) 0.0053(16) -0.0129(15)
C29 0.0887(19) 0.102(2) 0.0390(13) 0.0017(13) 0.0063(13) 0.0176(16)
C32 0.130(3) 0.119(3) 0.110(3) -0.068(2) 0.007(2) 0.018(2)
C42 0.134(3) 0.0681(19) 0.0774(19) -0.0131(15) 0.0074(19) -0.0075(18)
C30 0.135(3) 0.190(4) 0.0634(19) 0.014(2) 0.033(2) 0.047(3)
C44 0.167(3) 0.076(2) 0.0630(18) 0.0226(15) -0.010(2) 0.008(2)
C40 0.146(3) 0.094(2) 0.080(2) -0.0142(17) 0.049(2) 0.018(2)
C34 0.091(3) 0.163(4) 0.216(5) -0.105(4) 0.006(3) -0.038(3)
C36 0.170(4) 0.103(3) 0.110(3) 0.033(2) 0.060(3) 0.001(3)
C45 0.0607(16) 0.098(2) 0.101(2) 0.0295(17) 0.0310(15) -0.0024(15)
C46 0.0699(18) 0.100(2) 0.100(2) -0.0205(17) -0.0062(16) -0.0029(16)
N4 0.0464(10) 0.0449(10) 0.0331(9) -0.0010(8) 0.0057(7) -0.0035(8)
N3 0.0410(9) 0.0447(10) 0.0390(9) 0.0011(7) 0.0038(7) -0.0038(7)
N1 0.0724(13) 0.0604(12) 0.0374(10) -0.0101(9) 0.0064(9) -0.0040(10)
N2 0.0563(11) 0.0474(10) 0.0473(10) -0.0063(8) 0.0005(8) -0.0027(8)
N6 0.0536(10) 0.0562(11) 0.0393(9) -0.0011(8) 0.0072(8) -0.0028(9)
O2 0.0690(11) 0.0513(10) 0.0563(9) -0.0056(7) -0.0029(8) -0.0011(8)
O1 0.0478(9) 0.0656(10) 0.0685(10) 0.0109(8) 0.0128(8) -0.0039(7)
N5 0.0518(10) 0.0416(10) 0.0411(9) 0.0018(8) 0.0072(8) -0.0034(8)

loop_
_atom_type_symbol
_atom_type_description
_atom_type_scat_dispersion_real
_atom_type_scat_dispersion_imag
_atom_type_scat_source
C C 0.0033 0.0016 'International Tables Vol C Tables 4.2.6.8 and 6.1.1.4'
H H 0.0000 0.0000 'International Tables Vol C Tables 4.2.6.8 and 6.1.1.4'
N N 0.0061 0.0033 'International Tables Vol C Tables 4.2.6.8 and 6.1.1.4'
O O 0.0106 0.0060 'International Tables Vol C Tables 4.2.6.8 and 6.1.1.4'

loop_
_geom_angle_atom_site_label_1
_geom_angle_atom_site_label_2
_geom_angle_atom_site_label_3
_geom_angle
N3 C14 C13 120.81(19)
N3 C14 C15 115.25(17)
C13 C14 C15 123.92(18)
C23 C22 C21 107.17(17)
C23 C22 C43 128.2(2)
C21 C22 C43 123.9(2)
C21 C20 N5 108.38(18)
C21 C20 C19 129.56(19)
N5 C20 C19 122.06(18)
N4 C15 C16 107.24(18)
N4 C15 C14 118.16(17)
C16 C15 C14 134.52(18)
N5 C23 C22 107.54(18)
N5 C23 C24 119.13(19)
C22 C23 C24 133.21(19)
C15 C16 C17 107.17(18)
C15 C16 C37 128.1(2)
C17 C16 C37 124.69(19)
N4 C18 C17 107.72(18)
N4 C18 C19 120.60(18)
C17 C18 C19 131.67(19)
C12 C13 C14 119.6(2)
N6 C28 C27 122.3(2)
N6 C28 C1 115.3(2)
C27 C28 C1 122.4(2)
N3 C10 C11 122.6(2)
N3 C10 C9 115.65(18)
C11 C10 C9 121.7(2)
C12 C11 C10 118.8(2)
N2 C9 C8 112.11(18)
N2 C9 C10 119.70(19)
C8 C9 C10 128.17(19)
C20 C21 C22 107.56(18)
C20 C21 C41 126.2(2)
C22 C21 C41 126.20(19)
N6 C24 C25 121.4(2)
N6 C24 C23 115.79(18)
C25 C24 C23 122.8(2)
C18 C17 C16 107.50(18)
C18 C17 C39 125.8(2)
C16 C17 C39 126.7(2)
O1 C19 C18 111.55(17)
O1 C19 C20 106.92(16)
C18 C19 C20 115.64(18)
C2 C3 C4 108.0(2)
C2 C3 C31 127.6(2)
C4 C3 C31 124.3(2)
C13 C12 C11 119.4(2)
N1 C1 C2 109.0(2)
N1 C1 C28 120.53(19)
C2 C1 C28 130.3(2)
C3 C2 C1 106.6(2)
C3 C2 C29 126.3(2)
C1 C2 C29 127.0(2)
N1 C4 C5 127.3(2)
N1 C4 C3 107.1(2)
C5 C4 C3 125.5(2)
C7 C8 C9 105.93(19)
C7 C8 C35 125.7(2)
C9 C8 C35 128.2(2)
C5 C6 N2 125.0(2)
C5 C6 C7 125.3(2)
N2 C6 C7 109.37(19)
C8 C7 C6 106.55(18)
C8 C7 C33 128.4(2)
C6 C7 C33 125.0(2)
C6 C5 C4 132.0(2)
C26 C25 C24 118.5(3)
C26 C27 C28 118.4(3)
C27 C26 C25 120.7(3)
C44 C43 C22 112.9(2)
C16 C37 C38 114.1(2)
C40 C39 C17 114.4(2)
C42 C41 C21 113.6(2)
C32 C31 C3 112.6(2)
C36 C35 C8 113.5(2)
C34 C33 C7 112.9(3)
C2 C29 C30 113.5(2)
C18 N4 C15 110.37(17)
C10 N3 C14 118.74(17)
C1 N1 C4 109.30(19)
C9 N2 C6 106.03(18)
C24 N6 C28 118.59(18)
C45 O1 C19 112.61(19)
C20 N5 C23 109.33(18)

loop_
_geom_bond_atom_site_label_1
_geom_bond_atom_site_label_2
_geom_bond_distance
C14 N3 1.353(2)
C14 C13 1.398(3)
C14 C15 1.456(3)
C22 C23 1.386(3)
C22 C21 1.419(3)
C22 C43 1.507(3)
C20 C21 1.369(3)
C20 N5 1.369(3)
C20 C19 1.502(3)
C15 N4 1.376(2)
C15 C16 1.395(3)
C23 N5 1.378(3)
C23 C24 1.461(3)
C16 C17 1.414(3)
C16 C37 1.499(3)
C18 N4 1.358(3)
C18 C17 1.391(3)
C18 C19 1.498(3)
C13 C12 1.369(3)
C28 N6 1.348(3)
C28 C27 1.390(3)
C28 C1 1.471(3)
C10 N3 1.339(3)
C10 C11 1.382(3)
C10 C9 1.471(3)
C11 C12 1.375(3)
C9 N2 1.334(3)
C9 C8 1.445(3)
C21 C41 1.506(3)
C24 N6 1.347(3)
C24 C25 1.402(3)
C17 C39 1.500(3)
C19 O1 1.429(3)
C3 C2 1.388(4)
C3 C4 1.413(3)
C3 C31 1.514(3)
C1 N1 1.351(3)
C1 C2 1.410(3)
C2 C29 1.508(3)
C4 N1 1.381(3)
C4 C5 1.404(3)
C8 C7 1.372(3)
C8 C35 1.495(3)
C6 C5 1.368(3)
C6 N2 1.397(3)
C6 C7 1.452(3)
C7 C33 1.510(3)
C25 C26 1.369(4)
C27 C26 1.362(4)
C43 C44 1.503(4)
C37 C38 1.526(3)
C39 C40 1.494(4)
C41 C42 1.484(4)
C31 C32 1.510(4)
C35 C36 1.491(4)
C33 C34 1.467(5)
C29 C30 1.516(4)
C45 O1 1.414(3)
C46 O2 1.401(3)
